data_1508084
loop_
_publ_author_name
'Antonchick, Andrey P.'
'Gerding-Reimers, Claas'
'Catarinella, Mario'
'Sch\"urmann, Markus'
'Preut, Hans'
'Ziegler, Slava'
'Rauh, Daniel'
'Waldmann, Herbert'

_publ_section_title
;
 Highly enantioselective synthesis and cellular evaluation of
 spirooxindoles inspired by natural products.
;
_journal_issue 9
_journal_name_full 'Nature chemistry'
_journal_page_first 735
_journal_page_last 740
_journal_paper_doi 10.1038/nchem.730
_journal_volume 2
_journal_year 2010
_chemical_formula_sum 'C25 H21 Br N2 O3'
_chemical_formula_weight 477.35
_chemical_name_systematic
; 
 ? 
;
_space_group_IT_number 19
_symmetry_space_group_name_Hall 'P 2ac 2ab'
_symmetry_space_group_name_H-M 'P 21 21 21'
_atom_sites_solution_hydrogens geom
_atom_sites_solution_primary direct
_atom_sites_solution_secondary difmap
_audit_creation_method SHELXL-97
_cell_angle_alpha 90.00
_cell_angle_beta 90.00
_cell_angle_gamma 90.00
_cell_formula_units_Z 4
_cell_length_a 10.2485(5)
_cell_length_b 11.2076(4)
_cell_length_c 18.7161(7)
_cell_measurement_temperature 173(2)
_cell_volume 2149.75(15)
_computing_structure_refinement 'SHELXL-97 (Sheldrick, 1997)'
_computing_structure_solution 'SHELXS-97 (Sheldrick, 1990)'
_diffrn_ambient_temperature 173(2)
_diffrn_measured_fraction_theta_full 0.996
_diffrn_measured_fraction_theta_max 0.996
_diffrn_radiation_monochromator graphite
_diffrn_radiation_source 'fine-focus sealed tube'
_diffrn_radiation_type MoK\a
_diffrn_radiation_wavelength 0.71073
_diffrn_reflns_av_R_equivalents 0.0304
_diffrn_reflns_av_sigmaI/netI 0.0385
_diffrn_reflns_limit_h_max 11
_diffrn_reflns_limit_h_min -12
_diffrn_reflns_limit_k_max 13
_diffrn_reflns_limit_k_min -13
_diffrn_reflns_limit_l_max 22
_diffrn_reflns_limit_l_min -22
_diffrn_reflns_number 10666
_diffrn_reflns_theta_full 25.50
_diffrn_reflns_theta_max 25.50
_diffrn_reflns_theta_min 2.12
_exptl_absorpt_coefficient_mu 1.942
_exptl_crystal_density_diffrn 1.475
_exptl_crystal_density_method 'not measured'
_exptl_crystal_F_000 976
_refine_diff_density_max 0.379
_refine_diff_density_min -0.329
_refine_diff_density_rms 0.041
_refine_ls_abs_structure_details 'Flack H D (1983), Acta Cryst. A39, 876-881'
_refine_ls_abs_structure_Flack 0.005(6)
_refine_ls_extinction_method none
_refine_ls_goodness_of_fit_ref 0.972
_refine_ls_hydrogen_treatment mixed
_refine_ls_matrix_type full
_refine_ls_number_parameters 281
_refine_ls_number_reflns 3984
_refine_ls_number_restraints 0
_refine_ls_restrained_S_all 0.972
_refine_ls_R_factor_all 0.0296
_refine_ls_R_factor_gt 0.0248
_refine_ls_shift/su_max 0.001
_refine_ls_shift/su_mean 0.000
_refine_ls_structure_factor_coef Fsqd
_refine_ls_weighting_details 'calc w=1/[\s^2^(Fo^2^)+(0.0326P)^2^+0.0000P] where P=(Fo^2^+2Fc^2^)/3'
_refine_ls_weighting_scheme calc
_refine_ls_wR_factor_gt 0.0554
_refine_ls_wR_factor_ref 0.0560
_reflns_number_gt 3472
_reflns_number_total 3984
_reflns_threshold_expression >2sigma(I)
_cod_data_source_file nchem.730-s2.cif
_cod_data_source_block preu
_cod_database_code 1508084

loop_
_symmetry_equiv_pos_as_xyz
'x, y, z'
'-x+1/2, -y, z+1/2'
'-x, y+1/2, -z+1/2'
'x+1/2, -y+1/2, -z'

loop_
_atom_site_label
_atom_site_type_symbol
_atom_site_fract_x
_atom_site_fract_y
_atom_site_fract_z
_atom_site_U_iso_or_equiv
_atom_site_adp_type
_atom_site_occupancy
_atom_site_symmetry_multiplicity
_atom_site_calc_flag
_atom_site_refinement_flags
Br1 Br 0.41912(3) 0.69448(2) 0.212447(13) 0.03941(9) Uani 1 1 d .
O1 O 0.89083(15) 0.32734(14) -0.06874(8) 0.0277(4) Uani 1 1 d .
O2 O 0.81338(19) 0.23077(14) -0.16493(8) 0.0390(5) Uani 1 1 d .
O3 O 0.61363(14) 0.30462(14) -0.03504(7) 0.0242(3) Uani 1 1 d .
N1 N 0.75128(19) 0.52840(15) -0.09980(10) 0.0230(4) Uani 1 1 d .
H1 H 0.8188 0.5584 -0.0770 0.028 Uiso 1 1 calc R
N2 N 0.39463(18) 0.34938(15) -0.04212(9) 0.0200(4) Uani 1 1 d .
H2 H 0.3655 0.2999 -0.0093 0.024 Uiso 1 1 calc R
C1 C 0.5803(2) 0.60511(17) -0.01554(11) 0.0200(5) Uani 1 1 d .
C2 C 0.6438(2) 0.5663(2) 0.04517(12) 0.0260(5) Uani 1 1 d .
H2A H 0.7199 0.5185 0.0405 0.031 Uiso 1 1 calc R
C3 C 0.5990(3) 0.5956(2) 0.11289(12) 0.0286(6) Uani 1 1 d .
H3 H 0.6448 0.5696 0.1542 0.034 Uiso 1 1 calc R
C4 C 0.4872(2) 0.66266(19) 0.11941(12) 0.0268(6) Uani 1 1 d .
C5 C 0.4234(3) 0.7058(2) 0.06039(12) 0.0305(5) Uani 1 1 d .
H5 H 0.3480 0.7544 0.0655 0.037 Uiso 1 1 calc R
C6 C 0.4706(2) 0.6775(2) -0.00651(13) 0.0284(6) Uani 1 1 d .
H6 H 0.4273 0.7080 -0.0475 0.034 Uiso 1 1 calc R
C7 C 0.6161(2) 0.56548(19) -0.09013(12) 0.0205(5) Uani 1 1 d .
H7 H 0.6001 0.6344 -0.1229 0.025 Uiso 1 1 calc R
C8 C 0.5321(2) 0.45801(18) -0.11786(12) 0.0178(5) Uani 1 1 d .
C9 C 0.6170(2) 0.40834(19) -0.18006(11) 0.0202(5) Uani 1 1 d .
H9 H 0.6039 0.3201 -0.1834 0.024 Uiso 1 1 calc R
C10 C 0.7574(2) 0.43344(19) -0.15340(11) 0.0202(5) Uani 1 1 d .
H10 H 0.8098 0.4633 -0.1948 0.024 Uiso 1 1 calc R
C11 C 0.3917(2) 0.48983(18) -0.13034(11) 0.0172(5) Uani 1 1 d .
C12 C 0.3330(2) 0.5747(2) -0.17410(12) 0.0228(5) Uani 1 1 d .
H12 H 0.3836 0.6195 -0.2071 0.027 Uiso 1 1 calc R
C13 C 0.1998(2) 0.5927(2) -0.16877(12) 0.0263(5) Uani 1 1 d .
H13 H 0.1592 0.6517 -0.1976 0.032 Uiso 1 1 calc R
C14 C 0.1241(2) 0.5253(2) -0.12157(13) 0.0290(6) Uani 1 1 d .
H14 H 0.0325 0.5380 -0.1194 0.035 Uiso 1 1 calc R
C15 C 0.1814(2) 0.4398(2) -0.07781(12) 0.0273(6) Uani 1 1 d .
H15 H 0.1306 0.3932 -0.0458 0.033 Uiso 1 1 calc R
C16 C 0.3143(2) 0.4252(2) -0.08252(11) 0.0189(5) Uani 1 1 d .
C17 C 0.5227(2) 0.36135(19) -0.05965(12) 0.0191(5) Uani 1 1 d .
C21 C 0.5869(2) 0.46426(17) -0.25202(10) 0.0192(5) Uani 1 1 d .
C22 C 0.5001(2) 0.4085(2) -0.29792(12) 0.0294(6) Uani 1 1 d .
H22 H 0.4604 0.3355 -0.2839 0.035 Uiso 1 1 calc R
C23 C 0.4700(3) 0.4570(2) -0.36372(13) 0.0385(7) Uani 1 1 d .
H23 H 0.4104 0.4177 -0.3946 0.046 Uiso 1 1 calc R
C24 C 0.5279(3) 0.5639(2) -0.38440(14) 0.0391(7) Uani 1 1 d .
H24 H 0.5080 0.5979 -0.4296 0.047 Uiso 1 1 calc R
C25 C 0.6136(3) 0.6200(2) -0.33952(13) 0.0320(6) Uani 1 1 d .
H25 H 0.6526 0.6932 -0.3536 0.038 Uiso 1 1 calc R
C26 C 0.6438(2) 0.5708(2) -0.27372(12) 0.0243(5) Uani 1 1 d .
H26 H 0.7039 0.6103 -0.2431 0.029 Uiso 1 1 calc R
C27 C 0.8265(2) 0.3251(2) -0.12269(12) 0.0244(5) Uani 1 1 d .
C28 C 0.8818(4) 0.1235(2) -0.14255(15) 0.0613(11) Uani 1 1 d .
H28A H 0.9716 0.1439 -0.1293 0.092 Uiso 1 1 calc R
H28B H 0.8829 0.0659 -0.1819 0.092 Uiso 1 1 calc R
H28C H 0.8372 0.0885 -0.1013 0.092 Uiso 1 1 calc R

loop_
_atom_site_aniso_label
_atom_site_aniso_U_11
_atom_site_aniso_U_22
_atom_site_aniso_U_33
_atom_site_aniso_U_23
_atom_site_aniso_U_13
_atom_site_aniso_U_12
Br1 0.04850(16) 0.03903(14) 0.03070(13) -0.01005(12) 0.01152(13) -0.00537(15)
O1 0.0252(10) 0.0313(10) 0.0267(9) 0.0090(7) -0.0032(7) 0.0032(7)
O2 0.0635(13) 0.0280(10) 0.0256(9) -0.0020(8) -0.0050(9) 0.0243(9)
O3 0.0271(9) 0.0215(8) 0.0240(8) 0.0080(7) -0.0014(6) 0.0019(8)
N1 0.0150(11) 0.0200(10) 0.0340(11) -0.0039(8) 0.0006(9) -0.0053(9)
N2 0.0262(12) 0.0178(9) 0.0161(9) 0.0044(7) 0.0041(8) -0.0039(8)
C1 0.0219(12) 0.0143(10) 0.0239(11) -0.0007(8) -0.0004(11) -0.0035(11)
C2 0.0209(13) 0.0281(13) 0.0289(13) -0.0017(11) -0.0020(10) 0.0028(11)
C3 0.0327(15) 0.0303(13) 0.0229(12) -0.0007(10) -0.0062(11) -0.0023(12)
C4 0.0344(15) 0.0192(13) 0.0268(13) -0.0091(10) 0.0070(11) -0.0069(10)
C5 0.0325(13) 0.0242(12) 0.0348(12) -0.0067(10) 0.0014(12) 0.0072(13)
C6 0.0344(13) 0.0206(13) 0.0303(13) -0.0002(11) -0.0025(10) 0.0054(11)
C7 0.0208(14) 0.0160(10) 0.0246(12) 0.0023(9) -0.0011(9) -0.0008(10)
C8 0.0186(12) 0.0179(11) 0.0170(11) 0.0042(9) -0.0012(9) -0.0023(9)
C9 0.0242(14) 0.0160(11) 0.0203(11) 0.0047(9) 0.0032(10) 0.0000(9)
C10 0.0196(13) 0.0214(12) 0.0195(11) 0.0048(10) 0.0022(10) 0.0044(10)
C11 0.0187(14) 0.0185(11) 0.0144(11) -0.0023(9) 0.0017(9) -0.0005(9)
C12 0.0225(14) 0.0234(12) 0.0226(12) 0.0015(10) 0.0005(10) -0.0007(11)
C13 0.0256(14) 0.0291(13) 0.0243(13) -0.0006(10) -0.0044(11) 0.0070(11)
C14 0.0181(14) 0.0366(14) 0.0321(14) -0.0029(12) 0.0000(11) -0.0002(11)
C15 0.0245(15) 0.0327(14) 0.0246(13) -0.0022(11) 0.0058(10) -0.0071(11)
C16 0.0231(13) 0.0192(11) 0.0143(11) -0.0036(9) 0.0010(9) 0.0000(10)
C17 0.0266(13) 0.0155(11) 0.0152(11) -0.0039(9) 0.0001(10) -0.0036(10)
C21 0.0206(12) 0.0219(11) 0.0150(10) 0.0001(9) 0.0024(10) 0.0040(11)
C22 0.0346(15) 0.0269(13) 0.0267(14) -0.0015(11) 0.0003(11) 0.0012(11)
C23 0.0457(17) 0.0452(17) 0.0246(14) -0.0054(12) -0.0137(12) 0.0084(13)
C24 0.0527(18) 0.0438(16) 0.0208(13) 0.0091(13) -0.0027(13) 0.0181(14)
C25 0.0382(18) 0.0300(14) 0.0279(13) 0.0099(11) 0.0028(12) 0.0065(12)
C26 0.0269(13) 0.0253(12) 0.0209(13) 0.0049(10) 0.0014(10) 0.0050(10)
C27 0.0258(13) 0.0259(14) 0.0214(12) 0.0046(10) 0.0053(10) 0.0060(10)
C28 0.113(3) 0.0345(16) 0.0361(16) -0.0041(13) -0.0109(18) 0.0461(18)

loop_
_atom_type_symbol
_atom_type_description
_atom_type_scat_dispersion_real
_atom_type_scat_dispersion_imag
_atom_type_scat_source
C C 0.0033 0.0016 'International Tables Vol C Tables 4.2.6.8 and 6.1.1.4'
H H 0.0000 0.0000 'International Tables Vol C Tables 4.2.6.8 and 6.1.1.4'
N N 0.0061 0.0033 'International Tables Vol C Tables 4.2.6.8 and 6.1.1.4'
O O 0.0106 0.0060 'International Tables Vol C Tables 4.2.6.8 and 6.1.1.4'
Br Br -0.2901 2.4595 'International Tables Vol C Tables 4.2.6.8 and 6.1.1.4'

loop_
_geom_angle_atom_site_label_1
_geom_angle_atom_site_label_2
_geom_angle_atom_site_label_3
_geom_angle
C27 O2 C28 115.98(18)
C7 N1 C10 109.45(17)
C7 N1 H1 125.3
C10 N1 H1 125.3
C17 N2 C16 112.11(18)
C17 N2 H2 123.9
C16 N2 H2 123.9
C2 C1 C6 117.6(2)
C2 C1 C7 123.6(2)
C6 C1 C7 118.6(2)
C3 C2 C1 121.4(2)
C3 C2 H2A 119.3
C1 C2 H2A 119.3
C4 C3 C2 119.1(2)
C4 C3 H3 120.5
C2 C3 H3 120.5
C5 C4 C3 121.2(2)
C5 C4 Br1 119.61(18)
C3 C4 Br1 119.17(19)
C4 C5 C6 118.9(2)
C4 C5 H5 120.6
C6 C5 H5 120.6
C5 C6 C1 121.7(2)
C5 C6 H6 119.2
C1 C6 H6 119.2
N1 C7 C1 115.46(18)
N1 C7 C8 105.17(17)
C1 C7 C8 113.45(18)
N1 C7 H7 107.5
C1 C7 H7 107.5
C8 C7 H7 107.5
C11 C8 C17 102.57(17)
C11 C8 C9 120.32(18)
C17 C8 C9 108.20(17)
C11 C8 C7 113.29(17)
C17 C8 C7 109.90(18)
C9 C8 C7 102.41(17)
C21 C9 C10 113.58(18)
C21 C9 C8 113.73(17)
C10 C9 C8 102.33(17)
C21 C9 H9 109.0
C10 C9 H9 109.0
C8 C9 H9 109.0
N1 C10 C27 109.98(17)
N1 C10 C9 108.26(17)
C27 C10 C9 114.23(18)
N1 C10 H10 108.1
C27 C10 H10 108.1
C9 C10 H10 108.1
C12 C11 C16 119.1(2)
C12 C11 C8 131.92(19)
C16 C11 C8 108.72(19)
C11 C12 C13 118.9(2)
C11 C12 H12 120.5
C13 C12 H12 120.5
C12 C13 C14 121.0(2)
C12 C13 H13 119.5
C14 C13 H13 119.5
C15 C14 C13 120.6(2)
C15 C14 H14 119.7
C13 C14 H14 119.7
C16 C15 C14 117.6(2)
C16 C15 H15 121.2
C14 C15 H15 121.2
C15 C16 C11 122.8(2)
C15 C16 N2 128.2(2)
C11 C16 N2 109.03(19)
O3 C17 N2 126.6(2)
O3 C17 C8 126.0(2)
N2 C17 C8 107.47(19)
C22 C21 C26 118.4(2)
C22 C21 C9 119.63(19)
C26 C21 C9 122.0(2)
C23 C22 C21 121.2(2)
C23 C22 H22 119.4
C21 C22 H22 119.4
C22 C23 C24 119.5(2)
C22 C23 H23 120.3
C24 C23 H23 120.3
C25 C24 C23 119.9(2)
C25 C24 H24 120.1
C23 C24 H24 120.1
C24 C25 C26 120.5(2)
C24 C25 H25 119.8
C26 C25 H25 119.8
C25 C26 C21 120.6(2)
C25 C26 H26 119.7
C21 C26 H26 119.7
O1 C27 O2 124.8(2)
O1 C27 C10 123.7(2)
O2 C27 C10 111.34(18)
O2 C28 H28A 109.5
O2 C28 H28B 109.5
H28A C28 H28B 109.5
O2 C28 H28C 109.5
H28A C28 H28C 109.5
H28B C28 H28C 109.5

loop_
_geom_bond_atom_site_label_1
_geom_bond_atom_site_label_2
_geom_bond_distance
Br1 C4 1.910(2)
O1 C27 1.206(3)
O2 C27 1.327(3)
O2 C28 1.453(3)
O3 C17 1.218(3)
N1 C7 1.457(3)
N1 C10 1.464(3)
N1 H1 0.8800
N2 C17 1.360(3)
N2 C16 1.404(3)
N2 H2 0.8800
C1 C2 1.380(3)
C1 C6 1.397(3)
C1 C7 1.510(3)
C2 C3 1.387(3)
C2 H2A 0.9500
C3 C4 1.376(3)
C3 H3 0.9500
C4 C5 1.372(3)
C5 C6 1.379(3)
C5 H5 0.9500
C6 H6 0.9500
C7 C8 1.569(3)
C7 H7 1.0000
C8 C11 1.501(3)
C8 C17 1.539(3)
C8 C9 1.557(3)
C9 C21 1.517(3)
C9 C10 1.548(3)
C9 H9 1.0000
C10 C27 1.519(3)
C10 H10 1.0000
C11 C12 1.391(3)
C11 C16 1.398(3)
C12 C13 1.384(3)
C12 H12 0.9500
C13 C14 1.397(3)
C13 H13 0.9500
C14 C15 1.391(3)
C14 H14 0.9500
C15 C16 1.375(3)
C15 H15 0.9500
C21 C22 1.386(3)
C21 C26 1.390(3)
C22 C23 1.381(3)
C22 H22 0.9500
C23 C24 1.392(4)
C23 H23 0.9500
C24 C25 1.368(4)
C24 H24 0.9500
C25 C26 1.384(3)
C25 H25 0.9500
C26 H26 0.9500
C28 H28A 0.9800
C28 H28B 0.9800
C28 H28C 0.9800

loop_
_geom_hbond_atom_site_label_D
_geom_hbond_atom_site_label_H
_geom_hbond_atom_site_label_A
_geom_hbond_distance_DH
_geom_hbond_distance_HA
_geom_hbond_distance_DA
_geom_hbond_angle_DHA
_geom_hbond_site_symmetry_A
N2 H2 O1 0.88 2.06 2.869(2) 152.8 4_455

loop_
_geom_torsion_atom_site_label_1
_geom_torsion_atom_site_label_2
_geom_torsion_atom_site_label_3
_geom_torsion_atom_site_label_4
_geom_torsion
C6 C1 C2 C3 1.5(3)
C7 C1 C2 C3 -173.3(2)
C1 C2 C3 C4 1.3(3)
C2 C3 C4 C5 -3.2(3)
C2 C3 C4 Br1 176.05(17)
C3 C4 C5 C6 2.2(4)
Br1 C4 C5 C6 -177.09(18)
C4 C5 C6 C1 0.8(4)
C2 C1 C6 C5 -2.6(3)
C7 C1 C6 C5 172.5(2)
C10 N1 C7 C1 147.05(17)
C10 N1 C7 C8 21.2(2)
C2 C1 C7 N1 -26.3(3)
C6 C1 C7 N1 158.97(19)
C2 C1 C7 C8 95.2(3)
C6 C1 C7 C8 -79.5(2)
N1 C7 C8 C11 -164.97(17)
C1 C7 C8 C11 67.9(2)
N1 C7 C8 C17 81.0(2)
C1 C7 C8 C17 -46.1(2)
N1 C7 C8 C9 -33.9(2)
C1 C7 C8 C9 -160.96(17)
C11 C8 C9 C21 36.6(3)
C17 C8 C9 C21 153.84(18)
C7 C8 C9 C21 -90.1(2)
C11 C8 C9 C10 159.51(18)
C17 C8 C9 C10 -83.3(2)
C7 C8 C9 C10 32.80(19)
C7 N1 C10 C27 -125.19(19)
C7 N1 C10 C9 0.2(2)
C21 C9 C10 N1 101.53(19)
C8 C9 C10 N1 -21.5(2)
C21 C9 C10 C27 -135.58(19)
C8 C9 C10 C27 101.41(19)
C17 C8 C11 C12 176.9(2)
C9 C8 C11 C12 -63.0(3)
C7 C8 C11 C12 58.5(3)
C17 C8 C11 C16 3.2(2)
C9 C8 C11 C16 123.3(2)
C7 C8 C11 C16 -115.2(2)
C16 C11 C12 C13 0.2(3)
C8 C11 C12 C13 -173.0(2)
C11 C12 C13 C14 -1.5(4)
C12 C13 C14 C15 1.2(4)
C13 C14 C15 C16 0.5(4)
C14 C15 C16 C11 -1.8(4)
C14 C15 C16 N2 176.9(2)
C12 C11 C16 C15 1.5(3)
C8 C11 C16 C15 176.2(2)
C12 C11 C16 N2 -177.40(18)
C8 C11 C16 N2 -2.8(2)
C17 N2 C16 C15 -177.8(2)
C17 N2 C16 C11 1.0(2)
C16 N2 C17 O3 -177.6(2)
C16 N2 C17 C8 1.1(2)
C11 C8 C17 O3 176.1(2)
C9 C8 C17 O3 48.0(3)
C7 C8 C17 O3 -63.1(3)
C11 C8 C17 N2 -2.6(2)
C9 C8 C17 N2 -130.73(18)
C7 C8 C17 N2 118.19(19)
C10 C9 C21 C22 148.7(2)
C8 C9 C21 C22 -94.8(2)
C10 C9 C21 C26 -31.5(3)
C8 C9 C21 C26 85.0(3)
C26 C21 C22 C23 -0.1(3)
C9 C21 C22 C23 179.8(2)
C21 C22 C23 C24 0.0(4)
C22 C23 C24 C25 -0.1(4)
C23 C24 C25 C26 0.4(4)
C24 C25 C26 C21 -0.5(4)
C22 C21 C26 C25 0.3(3)
C9 C21 C26 C25 -179.5(2)
C28 O2 C27 O1 0.6(4)
C28 O2 C27 C10 176.8(2)
N1 C10 C27 O1 -14.9(3)
C9 C10 C27 O1 -136.9(2)
N1 C10 C27 O2 168.84(18)
C9 C10 C27 O2 46.9(3)

loop_
_cod_related_entry_id
_cod_related_entry_code
_cod_related_entry_database
1 24605787 ChemSpider
